data_7104140
loop_
_publ_author_name
'Azerraf, Clarite'
'Shpruhman, Alina'
'Gelman, Dmitri'

_publ_section_title
;
 Diels-Alder cycloaddition as a new approach toward stable
 PC(sp3)P-metalated compounds.
;
_journal_issue 4
_journal_name_full 'Chemical communications (Cambridge, England)'
_journal_page_first 466
_journal_page_last 468
_journal_paper_doi 10.1039/b815051f
_journal_volume 34
_journal_year 2009
_chemical_formula_moiety 'C44 H33 Cl O4 P2 Pd'
_chemical_formula_sum 'C44 H33 Cl O4 P2 Pd'
_chemical_formula_weight 829.49
_chemical_name_systematic
;
?
;
_space_group_IT_number 19
_symmetry_cell_setting orthorhombic
_symmetry_space_group_name_Hall 'P 2ac 2ab'
_symmetry_space_group_name_H-M 'P 21 21 21'
_atom_sites_solution_hydrogens geom
_atom_sites_solution_primary direct
_atom_sites_solution_secondary difmap
_audit_creation_method SHELXL-97
_cell_angle_alpha 90.00
_cell_angle_beta 90.00
_cell_angle_gamma 90.00
_cell_formula_units_Z 4
_cell_length_a 8.3159(5)
_cell_length_b 11.2104(7)
_cell_length_c 38.813(2)
_cell_measurement_temperature 173(1)
_cell_volume 3618.4(4)
_computing_cell_refinement 'Bruker SMART'
_computing_data_collection 'Bruker SMART'
_computing_data_reduction 'Bruker SAINT'
_computing_molecular_graphics 'Bruker SHELXTL'
_computing_publication_material 'Bruker SHELXTL'
_computing_structure_refinement 'SHELXL-97 (Sheldrick, 1997)'
_computing_structure_solution 'SHELXS-97 (Sheldrick, 1990)'
_diffrn_ambient_temperature 173(1)
_diffrn_measured_fraction_theta_full 1.000
_diffrn_measured_fraction_theta_max 1.000
_diffrn_measurement_device_type 'CCD area detector'
_diffrn_measurement_method 'phi and omega scans'
_diffrn_radiation_monochromator graphite
_diffrn_radiation_source 'fine-focus sealed tube'
_diffrn_radiation_type MoK\a
_diffrn_radiation_wavelength 0.71073
_diffrn_reflns_av_R_equivalents 0.0515
_diffrn_reflns_av_sigmaI/netI 0.0413
_diffrn_reflns_limit_h_max 10
_diffrn_reflns_limit_h_min -10
_diffrn_reflns_limit_k_max 14
_diffrn_reflns_limit_k_min -14
_diffrn_reflns_limit_l_max 49
_diffrn_reflns_limit_l_min -49
_diffrn_reflns_number 40630
_diffrn_reflns_theta_full 27.00
_diffrn_reflns_theta_max 27.00
_diffrn_reflns_theta_min 2.10
_exptl_absorpt_coefficient_mu 0.720
_exptl_absorpt_correction_type none
_exptl_crystal_colour 'pale yellow'
_exptl_crystal_density_diffrn 1.523
_exptl_crystal_density_method 'not measured'
_exptl_crystal_description plate
_exptl_crystal_F_000 1688
_exptl_crystal_size_max 0.19
_exptl_crystal_size_mid 0.16
_exptl_crystal_size_min 0.11
_refine_diff_density_max 0.926
_refine_diff_density_min -0.767
_refine_diff_density_rms 0.080
_refine_ls_abs_structure_details 'Flack H D (1983), Acta Cryst. A39, 876-881'
_refine_ls_abs_structure_Flack -0.02(2)
_refine_ls_extinction_method none
_refine_ls_goodness_of_fit_ref 1.161
_refine_ls_hydrogen_treatment constr
_refine_ls_matrix_type full
_refine_ls_number_parameters 471
_refine_ls_number_reflns 7909
_refine_ls_number_restraints 0
_refine_ls_restrained_S_all 1.161
_refine_ls_R_factor_all 0.0395
_refine_ls_R_factor_gt 0.0376
_refine_ls_shift/su_max 0.001
_refine_ls_shift/su_mean 0.000
_refine_ls_structure_factor_coef Fsqd
_refine_ls_weighting_details 'calc w=1/[\s^2^(Fo^2^)+(0.0381P)^2^+0.6627P] where P=(Fo^2^+2Fc^2^)/3'
_refine_ls_weighting_scheme calc
_refine_ls_wR_factor_gt 0.0818
_refine_ls_wR_factor_ref 0.0826
_reflns_number_gt 7664
_reflns_number_total 7909
_reflns_threshold_expression >2sigma(I)
_cod_data_source_file b815051f.txt
_cod_data_source_block elena21m
_cod_depositor_comments
;
The following automatic conversions were performed:
'_symmetry_cell_setting' value 'Orthorhombic' changed to 'orthorhombic'
according to '/home/saulius/struct/CIF-dictionaries/cif_core.dic'
dictionary named 'cif_core.dic' version 2.4.1 from 2010-06-29.

Automatic conversion script
Id: cif_fix_enum 1527 2010-12-29 10:47:43Z saulius 
;
_cod_original_sg_symbol_H-M P2(1)2(1)2(1)
_cod_database_code 7104140

loop_
_symmetry_equiv_pos_as_xyz
'x, y, z'
'-x+1/2, -y, z+1/2'
'-x, y+1/2, -z+1/2'
'x+1/2, -y+1/2, -z'

loop_
_atom_site_label
_atom_site_type_symbol
_atom_site_fract_x
_atom_site_fract_y
_atom_site_fract_z
_atom_site_U_iso_or_equiv
_atom_site_adp_type
_atom_site_occupancy
_atom_site_symmetry_multiplicity
_atom_site_calc_flag
_atom_site_refinement_flags
_atom_site_disorder_assembly
_atom_site_disorder_group
C1 C 0.8317(4) 0.9156(3) 0.90641(8) 0.0153(7) Uani 1 1 d . . .
C2 C 0.9196(4) 1.0339(3) 0.96166(8) 0.0182(7) Uani 1 1 d . . .
H2 H 0.9512 1.0792 0.9828 0.022 Uiso 1 1 calc R . .
C3 C 0.9275(4) 1.0287(3) 0.89920(8) 0.0166(7) Uani 1 1 d . . .
C4 C 0.9479(4) 1.0754(3) 0.86687(9) 0.0176(7) Uani 1 1 d . . .
C5 C 1.0399(4) 1.1795(3) 0.86263(9) 0.0238(7) Uani 1 1 d . . .
H5 H 1.0566 1.2120 0.8403 0.029 Uiso 1 1 calc R . .
C6 C 1.1061(4) 1.2340(3) 0.89129(9) 0.0247(8) Uani 1 1 d . . .
H6 H 1.1743 1.3013 0.8884 0.030 Uiso 1 1 calc R . .
C7 C 1.0740(4) 1.1914(3) 0.92472(9) 0.0220(7) Uani 1 1 d . . .
H7 H 1.1147 1.2320 0.9444 0.026 Uiso 1 1 calc R . .
C8 C 0.9820(4) 1.0895(3) 0.92840(8) 0.0176(7) Uani 1 1 d . . .
C9 C 0.9261(4) 0.8421(3) 0.93267(8) 0.0165(7) Uani 1 1 d . . .
C10 C 0.9472(4) 0.7207(3) 0.93023(9) 0.0199(7) Uani 1 1 d . . .
C11 C 1.0325(5) 0.6603(3) 0.95599(9) 0.0271(8) Uani 1 1 d . . .
H11 H 1.0497 0.5767 0.9543 0.033 Uiso 1 1 calc R . .
C12 C 1.0916(5) 0.7231(3) 0.98386(10) 0.0302(9) Uani 1 1 d . . .
H12 H 1.1521 0.6826 1.0010 0.036 Uiso 1 1 calc R . .
C13 C 1.0636(4) 0.8457(3) 0.98717(9) 0.0251(8) Uani 1 1 d . . .
H13 H 1.1027 0.8881 1.0066 0.030 Uiso 1 1 calc R . .
C14 C 0.9780(4) 0.9045(3) 0.96165(8) 0.0195(7) Uani 1 1 d . . .
C15 C 0.6906(4) 0.9638(3) 0.92834(8) 0.0166(7) Uani 1 1 d . . .
C16 C 0.7362(4) 1.0241(3) 0.95673(8) 0.0181(6) Uani 1 1 d . . .
C17 C 0.5248(4) 0.9339(3) 0.91601(8) 0.0195(7) Uani 1 1 d . . .
C18 C 0.3513(5) 0.9691(4) 0.86901(11) 0.0460(11) Uani 1 1 d . . .
H18A H 0.3728 0.8904 0.8591 0.069 Uiso 1 1 calc R . .
H18B H 0.3346 1.0271 0.8505 0.069 Uiso 1 1 calc R . .
H18C H 0.2547 0.9652 0.8834 0.069 Uiso 1 1 calc R . .
C19 C 0.6282(4) 1.0768(3) 0.98281(9) 0.0181(7) Uani 1 1 d . . .
C20 C 0.3574(5) 1.1128(3) 0.99808(9) 0.0291(8) Uani 1 1 d . . .
H20A H 0.3694 1.0674 1.0195 0.044 Uiso 1 1 calc R . .
H20B H 0.2489 1.1010 0.9889 0.044 Uiso 1 1 calc R . .
H20C H 0.3745 1.1978 1.0027 0.044 Uiso 1 1 calc R . .
C21 C 0.6929(4) 1.0962(3) 0.81592(8) 0.0235(8) Uani 1 1 d . . .
C22 C 0.6255(5) 1.0714(4) 0.78383(10) 0.0334(9) Uani 1 1 d . . .
H22 H 0.6602 1.0040 0.7710 0.040 Uiso 1 1 calc R . .
C23 C 0.5076(5) 1.1457(4) 0.77082(11) 0.0404(11) Uani 1 1 d . . .
H23 H 0.4625 1.1298 0.7488 0.048 Uiso 1 1 calc R . .
C24 C 0.4549(6) 1.2426(4) 0.78942(12) 0.0472(12) Uani 1 1 d . . .
H24 H 0.3749 1.2937 0.7801 0.057 Uiso 1 1 calc R . .
C25 C 0.5180(6) 1.2658(4) 0.82171(13) 0.0494(12) Uani 1 1 d . . .
H25 H 0.4789 1.3306 0.8350 0.059 Uiso 1 1 calc R . .
C26 C 0.6387(5) 1.1932(4) 0.83426(10) 0.0351(9) Uani 1 1 d . . .
H26 H 0.6854 1.2107 0.8560 0.042 Uiso 1 1 calc R . .
C27 C 0.9829(4) 0.9674(3) 0.79921(8) 0.0235(8) Uani 1 1 d . . .
C28 C 1.0654(5) 0.8596(4) 0.79820(11) 0.0355(10) Uani 1 1 d . . .
H28 H 1.0410 0.7989 0.8144 0.043 Uiso 1 1 calc R . .
C29 C 1.1830(5) 0.8407(4) 0.77356(11) 0.0470(11) Uani 1 1 d . . .
H29 H 1.2393 0.7669 0.7729 0.056 Uiso 1 1 calc R . .
C30 C 1.2183(6) 0.9284(5) 0.75014(11) 0.0525(13) Uani 1 1 d . . .
H30 H 1.2988 0.9152 0.7332 0.063 Uiso 1 1 calc R . .
C31 C 1.1374(6) 1.0359(5) 0.75100(11) 0.0471(12) Uani 1 1 d . . .
H31 H 1.1624 1.0964 0.7347 0.057 Uiso 1 1 calc R . .
C32 C 1.0199(5) 1.0552(4) 0.77558(9) 0.0323(9) Uani 1 1 d . . .
H32 H 0.9644 1.1292 0.7762 0.039 Uiso 1 1 calc R . .
C33 C 0.7215(4) 0.5368(3) 0.90734(8) 0.0199(7) Uani 1 1 d . . .
C34 C 0.5662(5) 0.5665(3) 0.91861(10) 0.0317(9) Uani 1 1 d . . .
H34 H 0.5315 0.6472 0.9178 0.038 Uiso 1 1 calc R . .
C35 C 0.4631(5) 0.4796(4) 0.93092(12) 0.0389(10) Uani 1 1 d . . .
H35 H 0.3581 0.5006 0.9384 0.047 Uiso 1 1 calc R . .
C36 C 0.5133(5) 0.3624(4) 0.93230(10) 0.0356(10) Uani 1 1 d . . .
H36 H 0.4425 0.3027 0.9408 0.043 Uiso 1 1 calc R . .
C37 C 0.6656(5) 0.3311(3) 0.92144(9) 0.0320(8) Uani 1 1 d . . .
H37 H 0.6994 0.2503 0.9224 0.038 Uiso 1 1 calc R . .
C38 C 0.7696(5) 0.4183(3) 0.90905(9) 0.0267(8) Uani 1 1 d . . .
H38 H 0.8745 0.3966 0.9017 0.032 Uiso 1 1 calc R . .
C39 C 1.0116(4) 0.5915(3) 0.86713(9) 0.0227(7) Uani 1 1 d . . .
C40 C 0.9774(5) 0.5138(3) 0.84017(10) 0.0299(9) Uani 1 1 d . . .
H40 H 0.8710 0.4850 0.8370 0.036 Uiso 1 1 calc R . .
C41 C 1.0994(6) 0.4784(4) 0.81794(10) 0.0412(11) Uani 1 1 d . . .
H41 H 1.0776 0.4224 0.8002 0.049 Uiso 1 1 calc R . .
C42 C 1.2512(6) 0.5242(4) 0.82157(10) 0.0429(11) Uani 1 1 d . . .
H42 H 1.3324 0.5031 0.8055 0.052 Uiso 1 1 calc R . .
C43 C 1.2875(6) 0.6003(4) 0.84821(11) 0.0472(11) Uani 1 1 d . . .
H43 H 1.3941 0.6291 0.8511 0.057 Uiso 1 1 calc R . .
C44 C 1.1670(5) 0.6348(4) 0.87090(10) 0.0342(9) Uani 1 1 d . . .
H44 H 1.1911 0.6884 0.8891 0.041 Uiso 1 1 calc R . .
Cl1 Cl 0.66712(12) 0.72160(9) 0.81380(2) 0.0325(2) Uani 1 1 d . . .
O1 O 0.4474(3) 0.8503(2) 0.92560(7) 0.0319(6) Uani 1 1 d . . .
O2 O 0.4869(3) 1.0057(2) 0.88981(6) 0.0293(6) Uani 1 1 d . . .
O3 O 0.6733(3) 1.1165(2) 1.00980(6) 0.0304(6) Uani 1 1 d . . .
O4 O 0.4747(3) 1.0719(2) 0.97315(6) 0.0255(6) Uani 1 1 d . . .
P1 P 0.83942(11) 0.99334(8) 0.83380(2) 0.01832(18) Uani 1 1 d . . .
P2 P 0.85008(11) 0.65685(7) 0.89245(2) 0.01846(18) Uani 1 1 d . . .
Pd1 Pd 0.77020(3) 0.82264(2) 0.862661(6) 0.01511(7) Uani 1 1 d . . .

loop_
_atom_site_aniso_label
_atom_site_aniso_U_11
_atom_site_aniso_U_22
_atom_site_aniso_U_33
_atom_site_aniso_U_23
_atom_site_aniso_U_13
_atom_site_aniso_U_12
C1 0.0178(16) 0.0147(15) 0.0134(15) -0.0052(12) -0.0028(13) 0.0032(13)
C2 0.0221(18) 0.0166(16) 0.0160(16) -0.0009(13) -0.0008(14) 0.0005(14)
C3 0.0131(16) 0.0157(16) 0.0211(17) 0.0016(13) 0.0036(13) 0.0037(13)
C4 0.0172(16) 0.0183(16) 0.0174(17) -0.0027(13) 0.0020(14) 0.0031(12)
C5 0.0306(17) 0.0205(16) 0.0202(16) 0.0073(17) 0.0073(15) 0.0016(15)
C6 0.0240(19) 0.0189(17) 0.031(2) 0.0024(15) 0.0016(15) -0.0022(15)
C7 0.0234(17) 0.0212(18) 0.0213(17) -0.0069(14) -0.0039(13) 0.0010(15)
C8 0.0185(17) 0.0179(16) 0.0166(16) -0.0016(13) 0.0005(13) 0.0017(13)
C9 0.0152(15) 0.0216(18) 0.0128(15) 0.0037(13) 0.0029(12) 0.0015(13)
C10 0.0202(17) 0.0200(17) 0.0196(17) 0.0004(13) -0.0006(14) 0.0007(13)
C11 0.037(2) 0.0161(18) 0.0278(19) 0.0055(15) -0.0019(16) 0.0020(16)
C12 0.037(2) 0.028(2) 0.026(2) 0.0085(16) -0.0120(17) 0.0034(17)
C13 0.0313(19) 0.025(2) 0.0190(17) 0.0019(14) -0.0055(14) -0.0028(15)
C14 0.0215(18) 0.0218(18) 0.0153(16) 0.0030(13) 0.0003(13) 0.0008(14)
C15 0.0201(18) 0.0133(15) 0.0165(16) 0.0022(12) 0.0024(13) 0.0004(13)
C16 0.0211(17) 0.0158(14) 0.0176(15) 0.0033(11) 0.0028(14) 0.0010(14)
C17 0.0196(18) 0.0229(18) 0.0161(17) -0.0076(14) -0.0002(13) 0.0040(14)
C18 0.030(2) 0.064(3) 0.044(3) -0.004(2) -0.016(2) 0.009(2)
C19 0.0236(18) 0.0104(15) 0.0204(17) 0.0010(13) 0.0023(14) -0.0010(13)
C20 0.025(2) 0.034(2) 0.029(2) -0.0054(16) 0.0064(16) 0.0071(17)
C21 0.0240(19) 0.0276(18) 0.0190(17) 0.0086(14) -0.0039(14) 0.0015(15)
C22 0.037(2) 0.033(2) 0.030(2) 0.0028(17) -0.0081(18) 0.0006(18)
C23 0.035(2) 0.051(3) 0.034(2) 0.014(2) -0.0150(19) -0.003(2)
C24 0.039(3) 0.042(3) 0.061(3) 0.020(2) -0.015(2) 0.012(2)
C25 0.057(3) 0.035(2) 0.057(3) 0.008(2) 0.000(2) 0.021(2)
C26 0.044(2) 0.034(2) 0.027(2) -0.0045(17) -0.0049(17) 0.011(2)
C27 0.0263(19) 0.032(2) 0.0123(16) -0.0010(14) 0.0033(14) -0.0002(16)
C28 0.038(2) 0.036(2) 0.033(2) -0.0051(17) 0.0117(19) 0.0025(18)
C29 0.047(3) 0.049(3) 0.046(3) -0.014(2) 0.017(2) 0.005(2)
C30 0.038(3) 0.084(4) 0.036(2) -0.010(2) 0.019(2) -0.009(3)
C31 0.047(3) 0.066(3) 0.028(2) 0.008(2) 0.011(2) -0.018(3)
C32 0.029(2) 0.042(2) 0.026(2) 0.0044(17) 0.0013(16) -0.0077(18)
C33 0.0285(18) 0.0171(15) 0.0140(14) 0.0017(12) -0.0017(14) -0.0037(15)
C34 0.037(2) 0.0221(19) 0.036(2) 0.0034(16) 0.0031(18) 0.0042(16)
C35 0.029(2) 0.038(2) 0.050(3) 0.009(2) 0.006(2) -0.0017(19)
C36 0.041(2) 0.031(2) 0.035(2) 0.0083(17) -0.0016(19) -0.0121(18)
C37 0.049(2) 0.0181(17) 0.0294(19) 0.0081(16) -0.0012(17) -0.0006(19)
C38 0.028(2) 0.0241(17) 0.0278(18) 0.0007(14) 0.0000(17) 0.0070(16)
C39 0.0293(19) 0.0168(16) 0.0219(18) 0.0035(14) 0.0055(15) 0.0057(14)
C40 0.036(2) 0.024(2) 0.029(2) -0.0015(16) 0.0040(17) 0.0061(17)
C41 0.066(3) 0.033(2) 0.024(2) -0.0036(17) 0.006(2) 0.023(2)
C42 0.043(3) 0.049(2) 0.036(2) 0.0080(19) 0.019(2) 0.024(2)
C43 0.034(2) 0.057(3) 0.051(3) 0.010(2) 0.009(2) 0.008(2)
C44 0.030(2) 0.038(2) 0.034(2) 0.0011(17) 0.0011(17) 0.0045(17)
Cl1 0.0354(5) 0.0398(5) 0.0222(4) -0.0149(4) -0.0037(4) -0.0034(4)
O1 0.0271(14) 0.0260(15) 0.0427(16) 0.0002(12) 0.0027(12) -0.0066(11)
O2 0.0241(14) 0.0352(15) 0.0287(14) 0.0041(12) -0.0073(11) 0.0040(12)
O3 0.0323(15) 0.0360(15) 0.0229(13) -0.0112(11) 0.0048(11) 0.0000(12)
O4 0.0227(13) 0.0339(15) 0.0199(13) -0.0043(11) 0.0032(10) 0.0042(11)
P1 0.0227(5) 0.0188(4) 0.0135(4) 0.0016(3) 0.0000(3) 0.0020(4)
P2 0.0236(4) 0.0132(4) 0.0185(4) 0.0002(3) 0.0016(3) 0.0013(3)
Pd1 0.01776(11) 0.01476(11) 0.01280(11) -0.00147(9) 0.00013(9) 0.00109(10)

loop_
_atom_type_symbol
_atom_type_description
_atom_type_scat_dispersion_real
_atom_type_scat_dispersion_imag
_atom_type_scat_source
C C 0.0033 0.0016 'International Tables Vol C Tables 4.2.6.8 and 6.1.1.4'
H H 0.0000 0.0000 'International Tables Vol C Tables 4.2.6.8 and 6.1.1.4'
O O 0.0106 0.0060 'International Tables Vol C Tables 4.2.6.8 and 6.1.1.4'
Cl Cl 0.1484 0.1585 'International Tables Vol C Tables 4.2.6.8 and 6.1.1.4'
P P 0.1023 0.0942 'International Tables Vol C Tables 4.2.6.8 and 6.1.1.4'
Pd Pd -0.9988 1.0072 'International Tables Vol C Tables 4.2.6.8 and 6.1.1.4'

loop_
_geom_angle_atom_site_label_1
_geom_angle_atom_site_label_2
_geom_angle_atom_site_label_3
_geom_angle
_geom_angle_site_symmetry_1
_geom_angle_site_symmetry_3
_geom_angle_publ_flag
C3 C1 C9 107.6(3) . . ?
C3 C1 C15 102.0(2) . . ?
C9 C1 C15 102.2(2) . . ?
C3 C1 Pd1 113.6(2) . . ?
C9 C1 Pd1 113.9(2) . . ?
C15 C1 Pd1 116.3(2) . . ?
C8 C2 C14 106.2(3) . . ?
C8 C2 C16 105.1(3) . . ?
C14 C2 C16 104.2(3) . . ?
C8 C2 H2 113.5 . . ?
C14 C2 H2 113.5 . . ?
C16 C2 H2 113.5 . . ?
C4 C3 C8 121.0(3) . . ?
C4 C3 C1 123.5(3) . . ?
C8 C3 C1 115.3(3) . . ?
C3 C4 C5 119.5(3) . . ?
C3 C4 P1 113.0(3) . . ?
C5 C4 P1 127.4(3) . . ?
C6 C5 C4 119.3(3) . . ?
C6 C5 H5 120.3 . . ?
C4 C5 H5 120.3 . . ?
C5 C6 C7 121.0(3) . . ?
C5 C6 H6 119.5 . . ?
C7 C6 H6 119.5 . . ?
C8 C7 C6 118.7(3) . . ?
C8 C7 H7 120.6 . . ?
C6 C7 H7 120.6 . . ?
C7 C8 C3 119.9(3) . . ?
C7 C8 C2 127.9(3) . . ?
C3 C8 C2 112.1(3) . . ?
C10 C9 C14 120.8(3) . . ?
C10 C9 C1 123.6(3) . . ?
C14 C9 C1 115.3(3) . . ?
C9 C10 C11 119.6(3) . . ?
C9 C10 P2 112.8(3) . . ?
C11 C10 P2 127.5(3) . . ?
C12 C11 C10 119.5(3) . . ?
C12 C11 H11 120.3 . . ?
C10 C11 H11 120.3 . . ?
C11 C12 C13 120.9(3) . . ?
C11 C12 H12 119.5 . . ?
C13 C12 H12 119.6 . . ?
C14 C13 C12 119.1(3) . . ?
C14 C13 H13 120.5 . . ?
C12 C13 H13 120.5 . . ?
C13 C14 C9 119.9(3) . . ?
C13 C14 C2 127.8(3) . . ?
C9 C14 C2 112.2(3) . . ?
C16 C15 C17 129.3(3) . . ?
C16 C15 C1 114.3(3) . . ?
C17 C15 C1 116.4(3) . . ?
C15 C16 C19 126.2(3) . . ?
C15 C16 C2 114.6(3) . . ?
C19 C16 C2 119.2(3) . . ?
O1 C17 O2 125.7(3) . . ?
O1 C17 C15 124.8(3) . . ?
O2 C17 C15 109.0(3) . . ?
O2 C18 H18A 109.5 . . ?
O2 C18 H18B 109.5 . . ?
H18A C18 H18B 109.5 . . ?
O2 C18 H18C 109.5 . . ?
H18A C18 H18C 109.5 . . ?
H18B C18 H18C 109.5 . . ?
O3 C19 O4 124.1(3) . . ?
O3 C19 C16 123.9(3) . . ?
O4 C19 C16 111.9(3) . . ?
O4 C20 H20A 109.5 . . ?
O4 C20 H20B 109.5 . . ?
H20A C20 H20B 109.5 . . ?
O4 C20 H20C 109.5 . . ?
H20A C20 H20C 109.5 . . ?
H20B C20 H20C 109.5 . . ?
C26 C21 C22 119.2(3) . . ?
C26 C21 P1 121.6(3) . . ?
C22 C21 P1 119.0(3) . . ?
C23 C22 C21 119.5(4) . . ?
C23 C22 H22 120.3 . . ?
C21 C22 H22 120.3 . . ?
C24 C23 C22 120.7(4) . . ?
C24 C23 H23 119.7 . . ?
C22 C23 H23 119.7 . . ?
C23 C24 C25 120.2(4) . . ?
C23 C24 H24 119.9 . . ?
C25 C24 H24 119.9 . . ?
C26 C25 C24 119.0(4) . . ?
C26 C25 H25 120.5 . . ?
C24 C25 H25 120.5 . . ?
C21 C26 C25 121.4(4) . . ?
C21 C26 H26 119.3 . . ?
C25 C26 H26 119.3 . . ?
C32 C27 C28 119.4(4) . . ?
C32 C27 P1 121.5(3) . . ?
C28 C27 P1 118.9(3) . . ?
C29 C28 C27 120.1(4) . . ?
C29 C28 H28 119.9 . . ?
C27 C28 H28 119.9 . . ?
C30 C29 C28 119.9(4) . . ?
C30 C29 H29 120.0 . . ?
C28 C29 H29 120.0 . . ?
C29 C30 C31 120.4(4) . . ?
C29 C30 H30 119.8 . . ?
C31 C30 H30 119.8 . . ?
C30 C31 C32 119.9(4) . . ?
C30 C31 H31 120.1 . . ?
C32 C31 H31 120.1 . . ?
C27 C32 C31 120.3(4) . . ?
C27 C32 H32 119.9 . . ?
C31 C32 H32 119.9 . . ?
C38 C33 C34 118.5(3) . . ?
C38 C33 P2 123.8(3) . . ?
C34 C33 P2 117.7(3) . . ?
C35 C34 C33 120.7(4) . . ?
C35 C34 H34 119.6 . . ?
C33 C34 H34 119.6 . . ?
C36 C35 C34 119.8(4) . . ?
C36 C35 H35 120.1 . . ?
C34 C35 H35 120.1 . . ?
C35 C36 C37 120.5(4) . . ?
C35 C36 H36 119.8 . . ?
C37 C36 H36 119.8 . . ?
C36 C37 C38 119.9(4) . . ?
C36 C37 H37 120.1 . . ?
C38 C37 H37 120.1 . . ?
C33 C38 C37 120.7(4) . . ?
C33 C38 H38 119.7 . . ?
C37 C38 H38 119.7 . . ?
C44 C39 C40 119.2(3) . . ?
C44 C39 P2 119.4(3) . . ?
C40 C39 P2 120.5(3) . . ?
C41 C40 C39 119.8(4) . . ?
C41 C40 H40 120.1 . . ?
C39 C40 H40 120.1 . . ?
C42 C41 C40 120.1(4) . . ?
C42 C41 H41 119.9 . . ?
C40 C41 H41 119.9 . . ?
C41 C42 C43 120.8(4) . . ?
C41 C42 H42 119.6 . . ?
C43 C42 H42 119.6 . . ?
C42 C43 C44 119.5(4) . . ?
C42 C43 H43 120.3 . . ?
C44 C43 H43 120.3 . . ?
C39 C44 C43 120.5(4) . . ?
C39 C44 H44 119.7 . . ?
C43 C44 H44 119.7 . . ?
C17 O2 C18 116.0(3) . . ?
C19 O4 C20 116.4(3) . . ?
C21 P1 C4 106.34(16) . . ?
C21 P1 C27 105.05(16) . . ?
C4 P1 C27 106.04(16) . . ?
C21 P1 Pd1 123.29(12) . . ?
C4 P1 Pd1 101.67(11) . . ?
C27 P1 Pd1 113.07(13) . . ?
C33 P2 C39 108.00(16) . . ?
C33 P2 C10 107.25(15) . . ?
C39 P2 C10 105.43(17) . . ?
C33 P2 Pd1 126.36(12) . . ?
C39 P2 Pd1 105.58(11) . . ?
C10 P2 Pd1 102.50(11) . . ?
C1 Pd1 P2 85.55(9) . . ?
C1 Pd1 P1 85.29(9) . . ?
P2 Pd1 P1 148.53(3) . . ?
C1 Pd1 Cl1 173.14(10) . . ?
P2 Pd1 Cl1 96.96(3) . . ?
P1 Pd1 Cl1 95.68(3) . . ?

loop_
_geom_bond_atom_site_label_1
_geom_bond_atom_site_label_2
_geom_bond_distance
_geom_bond_site_symmetry_2
_geom_bond_publ_flag
C1 C3 1.523(5) . ?
C1 C9 1.528(4) . ?
C1 C15 1.546(4) . ?
C1 Pd1 2.057(3) . ?
C2 C8 1.525(5) . ?
C2 C14 1.530(5) . ?
C2 C16 1.541(5) . ?
C2 H2 1.0000 . ?
C3 C4 1.371(5) . ?
C3 C8 1.398(5) . ?
C4 C5 1.405(5) . ?
C4 P1 1.819(3) . ?
C5 C6 1.384(5) . ?
C5 H5 0.9500 . ?
C6 C7 1.408(5) . ?
C6 H6 0.9500 . ?
C7 C8 1.382(5) . ?
C7 H7 0.9500 . ?
C9 C10 1.376(5) . ?
C9 C14 1.393(5) . ?
C10 C11 1.401(5) . ?
C10 P2 1.821(4) . ?
C11 C12 1.381(5) . ?
C11 H11 0.9500 . ?
C12 C13 1.400(5) . ?
C12 H12 0.9500 . ?
C13 C14 1.386(5) . ?
C13 H13 0.9500 . ?
C15 C16 1.347(4) . ?
C15 C17 1.498(5) . ?
C16 C19 1.476(4) . ?
C17 O1 1.196(4) . ?
C17 O2 1.335(4) . ?
C18 O2 1.446(5) . ?
C18 H18A 0.9800 . ?
C18 H18B 0.9800 . ?
C18 H18C 0.9800 . ?
C19 O3 1.198(4) . ?
C19 O4 1.332(4) . ?
C20 O4 1.448(4) . ?
C20 H20A 0.9800 . ?
C20 H20B 0.9800 . ?
C20 H20C 0.9800 . ?
C21 C26 1.376(5) . ?
C21 C22 1.394(5) . ?
C21 P1 1.815(3) . ?
C22 C23 1.382(5) . ?
C22 H22 0.9500 . ?
C23 C24 1.376(6) . ?
C23 H23 0.9500 . ?
C24 C25 1.383(7) . ?
C24 H24 0.9500 . ?
C25 C26 1.381(6) . ?
C25 H25 0.9500 . ?
C26 H26 0.9500 . ?
C27 C32 1.381(5) . ?
C27 C28 1.390(5) . ?
C27 P1 1.820(4) . ?
C28 C29 1.384(6) . ?
C28 H28 0.9500 . ?
C29 C30 1.371(6) . ?
C29 H29 0.9500 . ?
C30 C31 1.380(7) . ?
C30 H30 0.9500 . ?
C31 C32 1.383(6) . ?
C31 H31 0.9500 . ?
C32 H32 0.9500 . ?
C33 C38 1.389(4) . ?
C33 C34 1.404(5) . ?
C33 P2 1.813(3) . ?
C34 C35 1.383(6) . ?
C34 H34 0.9500 . ?
C35 C36 1.380(6) . ?
C35 H35 0.9500 . ?
C36 C37 1.380(6) . ?
C36 H36 0.9500 . ?
C37 C38 1.390(5) . ?
C37 H37 0.9500 . ?
C38 H38 0.9500 . ?
C39 C44 1.388(6) . ?
C39 C40 1.391(5) . ?
C39 P2 1.818(4) . ?
C40 C41 1.390(6) . ?
C40 H40 0.9500 . ?
C41 C42 1.370(7) . ?
C41 H41 0.9500 . ?
C42 C43 1.374(6) . ?
C42 H42 0.9500 . ?
C43 C44 1.389(6) . ?
C43 H43 0.9500 . ?
C44 H44 0.9500 . ?
Cl1 Pd1 2.3694(9) . ?
P1 Pd1 2.2908(9) . ?
P2 Pd1 2.2874(9) . ?
